data_1574532
loop_
_publ_author_name
'Hayashi, Mibuki'
'Nishioka, Takashi'
'Kasai, Hidetaka'
'Nishibori, Eiji'

_publ_section_title
;
 Accurate temperature dependence of structure factors of L-alanine and
 taurine for quantum crystallography.
;
_journal_issue 3
_journal_name_full IUCrJ
_journal_paper_doi 10.1107/S2052252525002647
_journal_volume 12
_journal_year 2025
_chemical_formula_moiety 'C2 H7 N O3 S'
_chemical_formula_sum 'C2 H7 N O3 S'
_chemical_formula_weight 125.15
_space_group_crystal_system monoclinic
_space_group_IT_number 14
_space_group_name_Hall '-P 2ybc'
_space_group_name_H-M_alt 'P 1 21/c 1'
_atom_sites_solution_hydrogens geom
_audit_creation_date 2023-09-20
_audit_creation_method
;
Olex2 1.5
(compiled 2021.11.18 svn.ra9532c28 for OlexSys, GUI svn.r6429)
;
_cell_angle_alpha 90
_cell_angle_beta 94.112(6)
_cell_angle_gamma 90
_cell_formula_units_Z 4
_cell_length_a 5.2794(3)
_cell_length_b 11.6513(7)
_cell_length_c 7.9226(5)
_cell_measurement_reflns_used 3593
_cell_measurement_temperature 200
_cell_measurement_theta_max 16.0070
_cell_measurement_theta_min 1.2100
_cell_volume 486.08(5)
_computing_cell_refinement 'CrysAlisPro 1.171.42.89a (Rigaku OD, 2023)'
_computing_data_collection 'CrysAlisPro 1.171.42.89a (Rigaku OD, 2023)'
_computing_data_reduction 'CrysAlisPro 1.171.42.89a (Rigaku OD, 2023)'
_computing_molecular_graphics 'Olex2 1.5 (Dolomanov et al., 2009)'
_computing_publication_material 'Olex2 1.5 (Dolomanov et al., 2009)'
_computing_structure_refinement 'SHELXL 2018/3 (Sheldrick, 2015)'
_diffrn_ambient_temperature 200
_diffrn_measured_fraction_theta_full 0.994
_diffrn_measured_fraction_theta_max 0.959
_diffrn_measurement_device_type 'esperanto-CrysAlisPro-abstract goniometer imported esperanto images'
_diffrn_measurement_method '\w scans'
_diffrn_radiation_type synchrotron
_diffrn_radiation_wavelength 0.2484
_diffrn_reflns_av_R_equivalents 0.0851
_diffrn_reflns_av_unetI/netI 0.0475
_diffrn_reflns_Laue_measured_fraction_full 0.994
_diffrn_reflns_Laue_measured_fraction_max 0.959
_diffrn_reflns_limit_h_max 11
_diffrn_reflns_limit_h_min -11
_diffrn_reflns_limit_k_max 25
_diffrn_reflns_limit_k_min -25
_diffrn_reflns_limit_l_max 17
_diffrn_reflns_limit_l_min -17
_diffrn_reflns_number 5326
_diffrn_reflns_point_group_measured_fraction_full 0.994
_diffrn_reflns_point_group_measured_fraction_max 0.959
_diffrn_reflns_theta_full 8.571
_diffrn_reflns_theta_max 15.985
_diffrn_reflns_theta_min 1.088
_diffrn_source synchrotron
_exptl_absorpt_coefficient_mu 0.053
_exptl_crystal_colour colourless
_exptl_crystal_density_diffrn 1.710
_exptl_crystal_description block
_exptl_crystal_F_000 264
_refine_diff_density_max 0.464
_refine_diff_density_min -0.318
_refine_diff_density_rms 0.080
_refine_ls_extinction_method none
_refine_ls_goodness_of_fit_ref 1.040
_refine_ls_hydrogen_treatment constr
_refine_ls_matrix_type full
_refine_ls_number_parameters 65
_refine_ls_number_reflns 5326
_refine_ls_number_restraints 0
_refine_ls_restrained_S_all 1.040
_refine_ls_R_factor_all 0.0373
_refine_ls_R_factor_gt 0.0302
_refine_ls_shift/su_max 0.002
_refine_ls_shift/su_mean 0.000
_refine_ls_structure_factor_coef Fsqd
_refine_ls_weighting_details 'w=1/[\s^2^(Fo^2^)+(0.0342P)^2^+0.0196P] where P=(Fo^2^+2Fc^2^)/3'
_refine_ls_weighting_scheme calc
_refine_ls_wR_factor_gt 0.0815
_refine_ls_wR_factor_ref 0.0852
_reflns_Friedel_coverage 0.000
_reflns_number_gt 4487
_reflns_number_total 5326
_reflns_threshold_expression 'I > 2\s(I)'
_cod_data_source_file woz5001.cif
_cod_data_source_block taurine51_200k
_cod_database_code 1574532
_shelx_shelxl_version_number 2018/3
_shelx_space_group_comment
;
The symmetry employed for this shelxl refinement is uniquely defined
by the following loop, which should always be used as a source of
symmetry information in preference to the above space-group names.
They are only intended as comments.
;
_olex2_refinement_description
;
1. Fixed Uiso
 At 1.2 times of:
  All C(H,H) groups, All N(H,H,H) groups
2.a Secondary CH2 refined with riding coordinates:
 C006(H00D,H00E), C007(H00F,H00G)
2.b Idealised Me refined as rotating group:
 N005(H00A,H00B,H00C)
;
_olex2_submission_special_instructions 'No special instructions were received'

loop_
_space_group_symop_operation_xyz
'x, y, z'
'-x, y+1/2, -z+1/2'
'-x, -y, -z'
'x, -y-1/2, z-1/2'

loop_
_atom_site_label
_atom_site_type_symbol
_atom_site_fract_x
_atom_site_fract_y
_atom_site_fract_z
_atom_site_U_iso_or_equiv
_atom_site_adp_type
_atom_site_occupancy
_atom_site_site_symmetry_order
_atom_site_calc_flag
_atom_site_refinement_flags_posn
_atom_site_refinement_flags_adp
_atom_site_refinement_flags_occupancy
_atom_site_disorder_assembly
_atom_site_disorder_group
S001 S 0.29778(2) 0.34867(2) 0.64915(2) 0.01755(3) Uani 1 1 d . . . . .
O002 O 0.26911(8) 0.41108(3) 0.48792(5) 0.02312(6) Uani 1 1 d . . . . .
O003 O 0.15900(9) 0.24098(3) 0.64584(6) 0.02865(8) Uani 1 1 d . . . . .
O004 O 0.56676(7) 0.33747(3) 0.70733(7) 0.02825(8) Uani 1 1 d . . . . .
N005 N 0.23500(8) 0.62936(3) 0.66804(5) 0.02016(6) Uani 1 1 d . . . . .
H00A H 0.311515 0.600655 0.580864 0.024 Uiso 1 1 calc R U . . .
H00B H 0.292687 0.699913 0.690363 0.024 Uiso 1 1 calc R U . . .
H00C H 0.068145 0.631903 0.642549 0.024 Uiso 1 1 calc R U . . .
C006 C 0.28948(9) 0.55524(4) 0.81887(6) 0.02169(7) Uani 1 1 d . . . . .
H00D H 0.232152 0.593743 0.917778 0.026 Uiso 1 1 calc R U . . .
H00E H 0.471540 0.544210 0.836775 0.026 Uiso 1 1 calc R U . . .
C007 C 0.16039(9) 0.43847(4) 0.80035(6) 0.02038(6) Uani 1 1 d . . . . .
H00F H -0.018098 0.449618 0.766372 0.024 Uiso 1 1 calc R U . . .
H00G H 0.171798 0.400188 0.909351 0.024 Uiso 1 1 calc R U . . .

loop_
_atom_site_aniso_label
_atom_site_aniso_U_11
_atom_site_aniso_U_22
_atom_site_aniso_U_33
_atom_site_aniso_U_23
_atom_site_aniso_U_13
_atom_site_aniso_U_12
S001 0.01498(4) 0.01323(4) 0.02462(5) 0.00064(3) 0.00272(3) -0.00091(2)
O002 0.02457(13) 0.02249(13) 0.02271(13) 0.00169(10) 0.00455(10) 0.00004(10)
O003 0.03145(17) 0.01823(12) 0.0372(2) -0.00290(12) 0.00872(15) -0.01010(12)
O004 0.01674(11) 0.02135(13) 0.0462(2) 0.00337(13) -0.00118(13) 0.00397(10)
N005 0.01959(12) 0.01624(10) 0.02496(15) -0.00087(10) 0.00373(11) -0.00118(9)
C006 0.02253(15) 0.01852(13) 0.02351(16) -0.00286(11) -0.00186(12) 0.00053(11)
C007 0.02010(13) 0.01895(13) 0.02244(16) 0.00118(11) 0.00392(12) -0.00027(10)

loop_
_atom_type_symbol
_atom_type_description
_atom_type_scat_dispersion_real
_atom_type_scat_dispersion_imag
_atom_type_scat_source
C C -0.0022 0.0001 'International Tables Vol C Tables 4.2.6.8 and 6.1.1.4'
H H 0.0000 0.0000 'International Tables Vol C Tables 4.2.6.8 and 6.1.1.4'
N N -0.0036 0.0003 'International Tables Vol C Tables 4.2.6.8 and 6.1.1.4'
O O -0.0047 0.0006 'International Tables Vol C Tables 4.2.6.8 and 6.1.1.4'
S S -0.0063 0.0140 'International Tables Vol C Tables 4.2.6.8 and 6.1.1.4'

loop_
_geom_angle_atom_site_label_1
_geom_angle_atom_site_label_2
_geom_angle_atom_site_label_3
_geom_angle
_geom_angle_site_symmetry_1
_geom_angle_site_symmetry_3
_geom_angle_publ_flag
O002 S001 C007 105.80(2) . . ?
O003 S001 O002 113.07(3) . . ?
O003 S001 O004 113.86(3) . . ?
O003 S001 C007 106.86(2) . . ?
O004 S001 O002 110.76(3) . . ?
O004 S001 C007 105.80(3) . . ?
H00A N005 H00B 109.5 . . ?
H00A N005 H00C 109.5 . . ?
H00B N005 H00C 109.5 . . ?
C006 N005 H00A 109.5 . . ?
C006 N005 H00B 109.5 . . ?
C006 N005 H00C 109.5 . . ?
N005 C006 H00D 109.1 . . ?
N005 C006 H00E 109.1 . . ?
N005 C006 C007 112.46(4) . . ?
H00D C006 H00E 107.8 . . ?
C007 C006 H00D 109.1 . . ?
C007 C006 H00E 109.1 . . ?
S001 C007 H00F 109.0 . . ?
S001 C007 H00G 109.0 . . ?
C006 C007 S001 112.82(3) . . ?
C006 C007 H00F 109.0 . . ?
C006 C007 H00G 109.0 . . ?
H00F C007 H00G 107.8 . . ?

loop_
_geom_bond_atom_site_label_1
_geom_bond_atom_site_label_2
_geom_bond_distance
_geom_bond_site_symmetry_2
_geom_bond_publ_flag
S001 O002 1.4682(4) . ?
S001 O003 1.4522(4) . ?
S001 O004 1.4670(4) . ?
S001 C007 1.7833(5) . ?
N005 H00A 0.8900 . ?
N005 H00B 0.8900 . ?
N005 H00C 0.8900 . ?
N005 C006 1.4856(6) . ?
C006 H00D 0.9700 . ?
C006 H00E 0.9700 . ?
C006 C007 1.5241(6) . ?
C007 H00F 0.9700 . ?
C007 H00G 0.9700 . ?

loop_
_geom_torsion_atom_site_label_1
_geom_torsion_atom_site_label_2
_geom_torsion_atom_site_label_3
_geom_torsion_atom_site_label_4
_geom_torsion
_geom_torsion_site_symmetry_1
_geom_torsion_site_symmetry_2
_geom_torsion_site_symmetry_3
_geom_torsion_site_symmetry_4
_geom_torsion_publ_flag
O002 S001 C007 C006 -59.77(4) . . . . ?
O003 S001 C007 C006 179.48(4) . . . . ?
O004 S001 C007 C006 57.81(4) . . . . ?
N005 C006 C007 S001 70.61(4) . . . . ?
